data_4074696
loop_
_publ_author_name
'Imamura, Yuki'
'Mizuta, Tsutomu'
'Miyoshi, Katsuhiko'

_publ_section_title
;
 Stereoselective Synthesis and Coordination Behavior of Phosphorus-Bridged
 [1.1]Ferrocenophanes
;
_journal_issue 4
_journal_name_full Organometallics
_journal_page_first 882
_journal_paper_doi 10.1021/om050809q
_journal_volume 25
_journal_year 2006
_chemical_formula_moiety 'C28 H36 Fe2 N2 P2 '
_chemical_formula_sum 'C28 H36 Fe2 N2 P2'
_chemical_formula_weight 574.25
_space_group_IT_number 15
_symmetry_cell_setting monoclinic
_symmetry_Int_Tables_number 15
_symmetry_space_group_name_Hall '-C 2yc'
_symmetry_space_group_name_H-M 'C 1 2/c 1'
_cell_angle_alpha 90
_cell_angle_beta 93.181(1)
_cell_angle_gamma 90
_cell_formula_units_Z 4
_cell_length_a 20.8220(4)
_cell_length_b 7.5090(2)
_cell_length_c 16.8660(5)
_cell_measurement_temperature 200.2
_cell_measurement_theta_max 27.9
_cell_volume 2632.98(12)
_computing_cell_refinement 'HKL(Otwinowski, 1997)'
_computing_data_collection 'HKL(Otwinowski, 1997)'
_computing_data_reduction 'HKL(Otwinowski, 1997)'
_computing_publication_material 'teXsan Ver. 1.11'
_computing_structure_refinement 'teXsan Ver. 1.10'
_computing_structure_solution SIR92
_diffrn_detector_area_resol_mean 10.00
_diffrn_measured_fraction_theta_full 0.9613
_diffrn_measured_fraction_theta_max 0.9613
_diffrn_measurement_device_type 'MacScience DIP2030 Imaging Plate'
_diffrn_measurement_method \w
_diffrn_radiation_type 'Mo K\a'
_diffrn_radiation_wavelength 0.7107
_diffrn_reflns_limit_h_max 26
_diffrn_reflns_limit_h_min 0
_diffrn_reflns_limit_k_max 9
_diffrn_reflns_limit_k_min 0
_diffrn_reflns_limit_l_max 22
_diffrn_reflns_limit_l_min -22
_diffrn_reflns_number 3231
_diffrn_reflns_theta_full 27.92
_diffrn_reflns_theta_max 27.92
_exptl_absorpt_coefficient_mu 1.242
_exptl_absorpt_correction_type none
_exptl_crystal_colour orange
_exptl_crystal_density_diffrn 1.449
_exptl_crystal_density_method 'not measured'
_exptl_crystal_description cubic
_exptl_crystal_size_max 0.300
_exptl_crystal_size_mid 0.300
_exptl_crystal_size_min 0.280
_refine_diff_density_max 0.50
_refine_diff_density_min -0.48
_refine_ls_extinction_coef 0.012(2)
_refine_ls_extinction_method 'Zachariasen(1967) type 2 Gaussian isotropic'
_refine_ls_goodness_of_fit_ref 1.001
_refine_ls_hydrogen_treatment refall
_refine_ls_number_parameters 227
_refine_ls_number_reflns 2861
_refine_ls_R_factor_gt 0.0387
_refine_ls_shift/su_max 0.0018
_refine_ls_structure_factor_coef F
_refine_ls_weighting_details 'w = 1/[\s^2^(Fo) + 0.00526|Fo|^2^]'
_refine_ls_weighting_scheme calc
_refine_ls_wR_factor_ref 0.0743
_reflns_number_gt 2861
_reflns_number_total 3034
_reflns_threshold_expression F^2^>3.0\s(F^2^)
_cod_data_source_file om050809qsi20050919_081150.cif
_cod_data_source_block anti-3
_cod_original_cell_volume 2633.0(1)
_cod_original_formula_sum 'C28 H36 Fe2 N2 P2 '
_cod_database_code 4074696

loop_
_symmetry_equiv_pos_as_xyz
x,y,z
-x,y,1/2-z
-x,-y,-z
x,-y,1/2+z
1/2+x,1/2+y,z
1/2-x,1/2+y,1/2-z
1/2-x,1/2-y,-z
1/2+x,1/2-y,1/2+z

loop_
_atom_site_label
_atom_site_type_symbol
_atom_site_fract_x
_atom_site_fract_y
_atom_site_fract_z
_atom_site_U_iso_or_equiv
_atom_site_adp_type
_atom_site_occupancy
_atom_site_calc_flag
Fe(1) Fe 0.82521(1) 0.35546(4) 0.11231(2) 0.0213(1) Uani 1.00 d
P(1) P 0.65934(2) 0.30935(7) 0.08177(3) 0.0236(2) Uani 1.00 d
N(1) N 0.60202(9) 0.4510(3) 0.1113(1) 0.0334(5) Uani 1.00 d
C(1) C 0.73134(9) 0.4403(3) 0.1040(1) 0.0245(4) Uani 1.00 d
C(2) C 0.7567(1) 0.4406(3) 0.1855(1) 0.0320(5) Uani 1.00 d
C(3) C 0.8116(1) 0.5566(3) 0.1915(2) 0.0376(6) Uani 1.00 d
C(4) C 0.8202(1) 0.6279(3) 0.1147(2) 0.0395(8) Uani 1.00 d
C(5) C 0.77173(9) 0.5575(3) 0.0615(1) 0.0299(5) Uani 1.00 d
C(6) C 0.85476(10) 0.1843(3) 0.0263(1) 0.0258(5) Uani 1.00 d
C(7) C 0.90780(10) 0.2835(3) 0.0620(1) 0.0341(6) Uani 1.00 d
C(8) C 0.9129(1) 0.2473(3) 0.1448(1) 0.0384(6) Uani 1.00 d
C(9) C 0.8630(1) 0.1268(3) 0.1622(1) 0.0358(6) Uani 1.00 d
C(10) C 0.8273(1) 0.0877(3) 0.0899(1) 0.0288(5) Uani 1.00 d
C(11) C 0.5557(1) 0.3865(4) 0.1659(1) 0.0406(7) Uani 1.00 d
C(12) C 0.4984(2) 0.2878(7) 0.1269(2) 0.062(1) Uani 1.00 d
C(13) C 0.5900(2) 0.6258(4) 0.0754(2) 0.0433(7) Uani 1.00 d
C(14) C 0.6116(2) 0.7796(4) 0.1283(2) 0.063(1) Uani 1.00 d
H(1) H 0.739(2) 0.368(5) 0.221(2) 0.051(9) Uiso 1.00 calc
H(2) H 0.834(2) 0.584(6) 0.232(3) 0.071(9) Uiso 1.00 calc
H(3) H 0.851(1) 0.701(4) 0.102(2) 0.023(6) Uiso 1.00 calc
H(4) H 0.766(2) 0.571(5) 0.005(2) 0.056(8) Uiso 1.00 calc
H(5) H 0.936(2) 0.356(3) 0.036(2) 0.029(7) Uiso 1.00 calc
H(6) H 0.945(2) 0.294(5) 0.182(2) 0.057(8) Uiso 1.00 calc
H(7) H 0.852(1) 0.087(4) 0.210(2) 0.030(6) Uiso 1.00 calc
H(8) H 0.795(2) 0.013(5) 0.082(2) 0.055(9) Uiso 1.00 calc
H(9) H 0.537(2) 0.475(5) 0.195(3) 0.070(9) Uiso 1.00 calc
H(10) H 0.577(2) 0.290(6) 0.202(3) 0.076(10) Uiso 1.00 calc
H(11) H 0.470(1) 0.257(4) 0.165(2) 0.042(7) Uiso 1.00 calc
H(12) H 0.480(3) 0.383(7) 0.088(4) 0.11(1) Uiso 1.00 calc
H(13) H 0.516(2) 0.174(5) 0.119(2) 0.048(8) Uiso 1.00 calc
H(14) H 0.541(2) 0.621(4) 0.055(2) 0.049(8) Uiso 1.00 calc
H(15) H 0.606(2) 0.630(5) 0.026(3) 0.07(1) Uiso 1.00 calc
H(16) H 0.588(2) 0.780(6) 0.180(3) 0.09(1) Uiso 1.00 calc
H(17) H 0.605(2) 0.904(6) 0.104(3) 0.08(1) Uiso 1.00 calc
H(18) H 0.663(3) 0.761(8) 0.154(4) 0.11(1) Uiso 1.00 calc

loop_
_atom_site_aniso_label
_atom_site_aniso_U_11
_atom_site_aniso_U_22
_atom_site_aniso_U_33
_atom_site_aniso_U_12
_atom_site_aniso_U_13
_atom_site_aniso_U_23
Fe(1) 0.0201(3) 0.0189(2) 0.0249(2) 0.00193(8) 0.0014(1) -0.00027(8)
P(1) 0.0216(3) 0.0213(3) 0.0284(3) 0.0022(2) 0.0052(2) 0.0025(2)
N(1) 0.0307(9) 0.038(1) 0.0330(9) 0.0112(7) 0.0124(7) 0.0067(8)
C(1) 0.0210(8) 0.0207(9) 0.0321(9) 0.0056(6) 0.0047(6) 0.0007(7)
C(2) 0.0292(10) 0.036(1) 0.0310(10) 0.0072(8) 0.0030(7) -0.0070(9)
C(3) 0.037(1) 0.032(1) 0.044(1) 0.0083(9) -0.0049(9) -0.0162(9)
C(4) 0.036(1) 0.017(1) 0.064(2) -0.0006(7) -0.008(1) 0.0012(9)
C(5) 0.0256(9) 0.0220(9) 0.042(1) 0.0011(7) 0.0010(7) 0.0074(8)
C(6) 0.0239(9) 0.0246(9) 0.0293(9) 0.0047(7) 0.0031(7) -0.0044(7)
C(7) 0.0209(9) 0.043(1) 0.039(1) 0.0013(8) 0.0067(8) -0.0062(9)
C(8) 0.0234(9) 0.049(1) 0.042(1) 0.0153(8) -0.0075(8) -0.010(1)
C(9) 0.045(1) 0.029(1) 0.033(1) 0.0154(8) -0.0027(9) 0.0060(8)
C(10) 0.034(1) 0.0194(10) 0.0329(10) 0.0043(7) 0.0019(7) 0.0001(8)
C(11) 0.027(1) 0.067(2) 0.028(1) -0.0017(10) 0.0090(8) -0.004(1)
C(12) 0.038(2) 0.099(3) 0.050(2) -0.023(2) 0.016(1) -0.025(2)
C(13) 0.054(2) 0.044(1) 0.033(1) 0.028(1) 0.010(1) 0.0022(10)
C(14) 0.103(3) 0.038(2) 0.049(2) 0.012(2) 0.004(2) 0.003(1)

loop_
_atom_type_symbol
_atom_type_description
_atom_type_scat_dispersion_real
_atom_type_scat_dispersion_imag
_atom_type_scat_source
C C 0.003 0.002
;International Tables for Crystallography
(1992, Vol. C, Tables 4.2.6.8 and 6.1.1.1)
;
H H 0.000 0.000
;International Tables for Crystallography
(1992, Vol. C, Table 6.1.1.2)
;
Fe Fe 0.346 0.844
;International Tables for Crystallography
(1992, Vol. C, Tables 4.2.6.8 and 6.1.1.1)
;
N N 0.006 0.003
;International Tables for Crystallography
(1992, Vol. C, Tables 4.2.6.8 and 6.1.1.1)
;
P P 0.102 0.094
;International Tables for Crystallography
(1992, Vol. C, Tables 4.2.6.8 and 6.1.1.1)
;

loop_
_geom_angle_atom_site_label_1
_geom_angle_atom_site_label_2
_geom_angle_atom_site_label_3
_geom_angle
_geom_angle_site_symmetry_1
_geom_angle_site_symmetry_3
_geom_angle_publ_flag
C(1) Fe(1) C(2) 41.35(8) . . yes
C(1) Fe(1) C(3) 69.50(9) . . yes
C(1) Fe(1) C(4) 69.03(9) . . yes
C(1) Fe(1) C(5) 41.04(8) . . yes
C(1) Fe(1) C(6) 117.79(8) . . yes
C(1) Fe(1) C(7) 151.41(9) . . yes
C(1) Fe(1) C(8) 166.91(10) . . yes
C(1) Fe(1) C(9) 129.06(9) . . yes
C(1) Fe(1) C(10) 108.79(8) . . yes
C(2) Fe(1) C(3) 41.14(10) . . yes
C(2) Fe(1) C(4) 68.7(1) . . yes
C(2) Fe(1) C(5) 68.74(9) . . yes
C(2) Fe(1) C(6) 150.31(9) . . yes
C(2) Fe(1) C(7) 166.43(9) . . yes
C(2) Fe(1) C(8) 127.33(9) . . yes
C(2) Fe(1) C(9) 106.2(1) . . yes
C(2) Fe(1) C(10) 116.26(9) . . yes
C(3) Fe(1) C(4) 40.6(1) . . yes
C(3) Fe(1) C(5) 68.48(10) . . yes
C(3) Fe(1) C(6) 168.20(10) . . yes
C(3) Fe(1) C(7) 128.32(10) . . yes
C(3) Fe(1) C(8) 105.81(9) . . yes
C(3) Fe(1) C(9) 114.5(1) . . yes
C(3) Fe(1) C(10) 148.3(1) . . yes
C(4) Fe(1) C(5) 40.46(9) . . yes
C(4) Fe(1) C(6) 130.9(1) . . yes
C(4) Fe(1) C(7) 108.6(1) . . yes
C(4) Fe(1) C(8) 115.9(1) . . yes
C(4) Fe(1) C(9) 147.9(1) . . yes
C(4) Fe(1) C(10) 170.4(1) . . yes
C(5) Fe(1) C(6) 110.24(9) . . yes
C(5) Fe(1) C(7) 118.48(9) . . yes
C(5) Fe(1) C(8) 149.9(1) . . yes
C(5) Fe(1) C(9) 169.26(10) . . yes
C(5) Fe(1) C(10) 132.00(9) . . yes
C(6) Fe(1) C(7) 41.10(8) . . yes
C(6) Fe(1) C(8) 69.10(9) . . yes
C(6) Fe(1) C(9) 69.10(9) . . yes
C(6) Fe(1) C(10) 41.06(9) . . yes
C(7) Fe(1) C(8) 40.77(10) . . yes
C(7) Fe(1) C(9) 68.6(1) . . yes
C(7) Fe(1) C(10) 68.56(9) . . yes
C(8) Fe(1) C(9) 40.6(1) . . yes
C(8) Fe(1) C(10) 68.38(9) . . yes
C(9) Fe(1) C(10) 40.65(9) . . yes
N(1) P(1) C(1) 100.75(10) . . yes
N(1) P(1) C(6) 101.53(9) . 7_655 yes
C(1) P(1) C(6) 106.04(9) . 7_655 yes
P(1) N(1) C(11) 118.7(2) . . yes
P(1) N(1) C(13) 123.3(2) . . yes
C(11) N(1) C(13) 117.2(2) . . yes
Fe(1) C(1) P(1) 128.2(1) . . yes
Fe(1) C(1) C(2) 68.8(1) . . yes
Fe(1) C(1) C(5) 69.1(1) . . yes
P(1) C(1) C(2) 116.8(2) . . yes
P(1) C(1) C(5) 136.9(2) . . yes
C(2) C(1) C(5) 106.2(2) . . yes
Fe(1) C(2) C(1) 69.8(1) . . yes
Fe(1) C(2) C(3) 69.7(1) . . yes
C(1) C(2) C(3) 108.4(2) . . yes
Fe(1) C(3) C(2) 69.2(1) . . yes
Fe(1) C(3) C(4) 69.8(1) . . yes
C(2) C(3) C(4) 107.7(2) . . yes
Fe(1) C(4) C(3) 69.6(1) . . yes
Fe(1) C(4) C(5) 69.5(1) . . yes
C(3) C(4) C(5) 108.4(2) . . yes
Fe(1) C(5) C(1) 69.9(1) . . yes
Fe(1) C(5) C(4) 70.0(1) . . yes
C(1) C(5) C(4) 109.3(2) . . yes
Fe(1) C(6) P(1) 130.4(1) . 7_655 yes
Fe(1) C(6) C(7) 68.5(1) . . yes
Fe(1) C(6) C(10) 69.0(1) . . yes
P(1) C(6) C(7) 118.7(2) 7_655 . yes
P(1) C(6) C(10) 135.0(2) 7_655 . yes
C(7) C(6) C(10) 106.1(2) . . yes
Fe(1) C(7) C(6) 70.4(1) . . yes
Fe(1) C(7) C(8) 70.1(1) . . yes
C(6) C(7) C(8) 109.1(2) . . yes
Fe(1) C(8) C(7) 69.2(1) . . yes
Fe(1) C(8) C(9) 69.9(1) . . yes
C(7) C(8) C(9) 108.0(2) . . yes
Fe(1) C(9) C(8) 69.5(1) . . yes
Fe(1) C(9) C(10) 69.6(1) . . yes
C(8) C(9) C(10) 107.9(2) . . yes
Fe(1) C(10) C(6) 69.9(1) . . yes
Fe(1) C(10) C(9) 69.8(1) . . yes
C(6) C(10) C(9) 108.9(2) . . yes
N(1) C(11) C(12) 114.9(2) . . yes
N(1) C(13) C(14) 113.8(2) . . yes

loop_
_geom_bond_atom_site_label_1
_geom_bond_atom_site_label_2
_geom_bond_distance
_geom_bond_site_symmetry_2
_geom_bond_publ_flag
Fe(1) C(1) 2.053(2) . yes
Fe(1) C(2) 2.040(2) . yes
Fe(1) C(3) 2.046(2) . yes
Fe(1) C(4) 2.049(2) . yes
Fe(1) C(5) 2.042(2) . yes
Fe(1) C(6) 2.058(2) . yes
Fe(1) C(7) 2.033(2) . yes
Fe(1) C(8) 2.045(2) . yes
Fe(1) C(9) 2.049(2) . yes
Fe(1) C(10) 2.046(2) . yes
P(1) N(1) 1.694(2) . yes
P(1) C(1) 1.814(2) . yes
P(1) C(6) 1.831(2) 7_655 yes
N(1) C(11) 1.453(3) . yes
N(1) C(13) 1.461(3) . yes
C(1) C(2) 1.445(3) . yes
C(1) C(5) 1.436(3) . yes
C(2) C(3) 1.436(3) . yes
C(3) C(4) 1.422(4) . yes
C(4) C(5) 1.415(3) . yes
C(6) C(7) 1.436(3) . yes
C(6) C(10) 1.439(3) . yes
C(7) C(8) 1.421(3) . yes
C(8) C(9) 1.421(4) . yes
C(9) C(10) 1.423(3) . yes
C(11) C(12) 1.521(4) . yes
C(13) C(14) 1.513(5) . yes

loop_
_geom_contact_atom_site_label_1
_geom_contact_atom_site_label_2
_geom_contact_distance
_geom_contact_site_symmetry_2
C(4) C(10) 3.482(4) 1_565

loop_
_geom_torsion_atom_site_label_1
_geom_torsion_atom_site_label_2
_geom_torsion_atom_site_label_3
_geom_torsion_atom_site_label_4
_geom_torsion
_geom_torsion_site_symmetry_2
_geom_torsion_site_symmetry_3
_geom_torsion_site_symmetry_4
_geom_torsion_publ_flag
Fe(1) C(1) P(1) N(1) 164.2(1) . . . yes
Fe(1) C(1) P(1) C(6) -90.4(1) . . 7_655 yes
Fe(1) C(1) C(2) C(3) 59.2(1) . . . yes
Fe(1) C(1) C(5) C(4) -59.1(2) . . . yes
Fe(1) C(2) C(1) P(1) 123.2(1) . . . yes
Fe(1) C(2) C(1) C(5) -59.2(1) . . . yes
Fe(1) C(2) C(3) C(4) 59.4(2) . . . yes
Fe(1) C(3) C(2) C(1) -59.3(1) . . . yes
Fe(1) C(3) C(4) C(5) 58.8(2) . . . yes
Fe(1) C(4) C(3) C(2) -59.0(1) . . . yes
Fe(1) C(4) C(5) C(1) 59.1(1) . . . yes
Fe(1) C(5) C(1) P(1) -124.1(2) . . . yes
Fe(1) C(5) C(1) C(2) 59.0(1) . . . yes
Fe(1) C(5) C(4) C(3) -58.9(2) . . . yes
Fe(1) C(6) P(1) N(1) 162.8(1) . 7_655 7_655 yes
Fe(1) C(6) P(1) C(1) -92.3(1) . 7_655 7_655 yes
Fe(1) C(6) C(7) C(8) 59.6(2) . . . yes
Fe(1) C(6) C(10) C(9) -59.0(1) . . . yes
Fe(1) C(7) C(6) P(1) 125.3(1) . . 7_655 yes
Fe(1) C(7) C(6) C(10) -59.1(1) . . . yes
Fe(1) C(7) C(8) C(9) 59.2(2) . . . yes
Fe(1) C(8) C(7) C(6) -59.8(1) . . . yes
Fe(1) C(8) C(9) C(10) 59.2(1) . . . yes
Fe(1) C(9) C(8) C(7) -58.8(2) . . . yes
Fe(1) C(9) C(10) C(6) 59.1(1) . . . yes
Fe(1) C(10) C(6) P(1) -126.7(2) . . 7_655 yes
Fe(1) C(10) C(6) C(7) 58.8(1) . . . yes
Fe(1) C(10) C(9) C(8) -59.2(1) . . . yes
P(1) N(1) C(11) C(12) -83.7(3) . . . yes
P(1) N(1) C(13) C(14) -108.4(3) . . . yes
P(1) C(1) Fe(1) C(2) -108.1(2) . . . yes
P(1) C(1) Fe(1) C(3) -145.8(2) . . . yes
P(1) C(1) Fe(1) C(4) 170.7(2) . . . yes
P(1) C(1) Fe(1) C(5) 133.9(2) . . . yes
P(1) C(1) Fe(1) C(6) 44.4(2) . . . yes
P(1) C(1) Fe(1) C(7) 80.1(2) . . . yes
P(1) C(1) Fe(1) C(8) -74.6(4) . . . yes
P(1) C(1) Fe(1) C(9) -40.3(2) . . . yes
P(1) C(1) Fe(1) C(10) 0.6(2) . . . yes
P(1) C(1) C(2) C(3) -177.6(1) . . . yes
P(1) C(1) C(5) C(4) 176.8(2) . . . yes
P(1) C(6) Fe(1) C(1) -44.8(2) 7_655 7_655 7_655 yes
P(1) C(6) Fe(1) C(2) -82.7(2) 7_655 7_655 7_655 yes
P(1) C(6) Fe(1) C(3) 81.1(5) 7_655 7_655 7_655 yes
P(1) C(6) Fe(1) C(4) 40.7(2) 7_655 7_655 7_655 yes
P(1) C(6) Fe(1) C(5) -0.4(2) 7_655 7_655 7_655 yes
P(1) C(6) Fe(1) C(7) 110.1(2) 7_655 7_655 7_655 yes
P(1) C(6) Fe(1) C(8) 147.4(2) 7_655 7_655 7_655 yes
P(1) C(6) Fe(1) C(9) -169.0(2) 7_655 7_655 7_655 yes
P(1) C(6) Fe(1) C(10) -131.9(2) 7_655 7_655 7_655 yes
P(1) C(6) C(7) C(8) 175.1(1) 7_655 7_655 7_655 yes
P(1) C(6) C(10) C(9) -174.2(2) 7_655 7_655 7_655 yes
N(1) P(1) C(1) C(2) 80.9(2) . . . yes
N(1) P(1) C(1) C(5) -95.8(2) . . . yes
N(1) P(1) C(6) C(7) -77.6(2) . 7_655 7_655 yes
N(1) P(1) C(6) C(10) 96.4(2) . 7_655 7_655 yes
C(1) Fe(1) C(2) C(3) -119.7(2) . . . yes
C(1) Fe(1) C(3) C(2) 37.8(1) . . . yes
C(1) Fe(1) C(3) C(4) -81.3(1) . . . yes
C(1) Fe(1) C(4) C(3) 82.6(1) . . . yes
C(1) Fe(1) C(4) C(5) -37.3(1) . . . yes
C(1) Fe(1) C(5) C(4) 120.5(2) . . . yes
C(1) Fe(1) C(6) C(7) 154.9(1) . . . yes
C(1) Fe(1) C(6) C(10) -87.1(1) . . . yes
C(1) Fe(1) C(7) C(6) -51.6(2) . . . yes
C(1) Fe(1) C(7) C(8) -171.5(2) . . . yes
C(1) Fe(1) C(8) C(7) 161.7(3) . . . yes
C(1) Fe(1) C(8) C(9) 42.3(4) . . . yes
C(1) Fe(1) C(9) C(8) -168.7(1) . . . yes
C(1) Fe(1) C(9) C(10) 72.0(2) . . . yes
C(1) Fe(1) C(10) C(6) 111.1(1) . . . yes
C(1) Fe(1) C(10) C(9) -128.7(1) . . . yes
C(1) P(1) N(1) C(11) -128.0(2) . . . yes
C(1) P(1) N(1) C(13) 62.2(2) . . . yes
C(1) P(1) C(6) C(7) 177.6(2) . 7_655 7_655 yes
C(1) P(1) C(6) C(10) -8.5(2) . 7_655 7_655 yes
C(1) C(2) Fe(1) C(3) 119.7(2) . . . yes
C(1) C(2) Fe(1) C(4) 82.0(1) . . . yes
C(1) C(2) Fe(1) C(5) 38.5(1) . . . yes
C(1) C(2) Fe(1) C(6) -55.4(2) . . . yes
C(1) C(2) Fe(1) C(7) 163.1(4) . . . yes
C(1) C(2) Fe(1) C(8) -171.0(1) . . . yes
C(1) C(2) Fe(1) C(9) -131.5(1) . . . yes
C(1) C(2) Fe(1) C(10) -89.0(1) . . . yes
C(1) C(2) C(3) C(4) 0.1(2) . . . yes
C(1) C(5) Fe(1) C(2) -38.7(1) . . . yes
C(1) C(5) Fe(1) C(3) -83.1(1) . . . yes
C(1) C(5) Fe(1) C(4) -120.5(2) . . . yes
C(1) C(5) Fe(1) C(6) 109.5(1) . . . yes
C(1) C(5) Fe(1) C(7) 153.9(1) . . . yes
C(1) C(5) Fe(1) C(8) -167.6(2) . . . yes
C(1) C(5) Fe(1) C(9) 25.0(6) . . . yes
C(1) C(5) Fe(1) C(10) 68.0(2) . . . yes
C(1) C(5) C(4) C(3) 0.2(3) . . . yes
C(2) Fe(1) C(1) C(5) 118.0(2) . . . yes
C(2) Fe(1) C(3) C(4) -119.1(2) . . . yes
C(2) Fe(1) C(4) C(3) 38.1(1) . . . yes
C(2) Fe(1) C(4) C(5) -81.8(2) . . . yes
C(2) Fe(1) C(5) C(4) 81.7(2) . . . yes
C(2) Fe(1) C(6) C(7) -167.2(2) . . . yes
C(2) Fe(1) C(6) C(10) -49.2(2) . . . yes
C(2) Fe(1) C(7) C(6) 152.0(4) . . . yes
C(2) Fe(1) C(7) C(8) 32.2(5) . . . yes
C(2) Fe(1) C(8) C(7) -171.0(1) . . . yes
C(2) Fe(1) C(8) C(9) 69.6(2) . . . yes
C(2) Fe(1) C(9) C(8) -129.1(1) . . . yes
C(2) Fe(1) C(9) C(10) 111.6(1) . . . yes
C(2) Fe(1) C(10) C(6) 155.3(1) . . . yes
C(2) Fe(1) C(10) C(9) -84.5(2) . . . yes
C(2) C(1) Fe(1) C(3) -37.6(1) . . . yes
C(2) C(1) Fe(1) C(4) -81.2(2) . . . yes
C(2) C(1) Fe(1) C(5) -118.0(2) . . . yes
C(2) C(1) Fe(1) C(6) 152.6(1) . . . yes
C(2) C(1) Fe(1) C(7) -171.8(2) . . . yes
C(2) C(1) Fe(1) C(8) 33.5(4) . . . yes
C(2) C(1) Fe(1) C(9) 67.8(2) . . . yes
C(2) C(1) Fe(1) C(10) 108.7(1) . . . yes
C(2) C(1) P(1) C(6) -173.7(1) . . 7_655 yes
C(2) C(1) C(5) C(4) -0.1(2) . . . yes
C(2) C(3) Fe(1) C(4) 119.1(2) . . . yes
C(2) C(3) Fe(1) C(5) 81.9(1) . . . yes
C(2) C(3) Fe(1) C(6) 167.9(4) . . . yes
C(2) C(3) Fe(1) C(7) -168.1(1) . . . yes
C(2) C(3) Fe(1) C(8) -129.3(1) . . . yes
C(2) C(3) Fe(1) C(9) -86.9(2) . . . yes
C(2) C(3) Fe(1) C(10) -55.0(2) . . . yes
C(2) C(3) C(4) C(5) -0.2(3) . . . yes
C(3) Fe(1) C(1) C(5) 80.4(1) . . . yes
C(3) Fe(1) C(4) C(5) -119.9(2) . . . yes
C(3) Fe(1) C(5) C(4) 37.4(2) . . . yes
C(3) Fe(1) C(6) C(7) 29.0(5) . . . yes
C(3) Fe(1) C(6) C(10) 147.0(4) . . . yes
C(3) Fe(1) C(7) C(6) -172.7(1) . . . yes
C(3) Fe(1) C(7) C(8) 67.4(2) . . . yes
C(3) Fe(1) C(8) C(7) -131.2(2) . . . yes
C(3) Fe(1) C(8) C(9) 109.3(2) . . . yes
C(3) Fe(1) C(9) C(8) -85.9(2) . . . yes
C(3) Fe(1) C(9) C(10) 154.8(1) . . . yes
C(3) Fe(1) C(10) C(6) -167.8(2) . . . yes
C(3) Fe(1) C(10) C(9) -47.5(2) . . . yes
C(3) C(2) Fe(1) C(4) -37.6(1) . . . yes
C(3) C(2) Fe(1) C(5) -81.2(2) . . . yes
C(3) C(2) Fe(1) C(6) -175.0(2) . . . yes
C(3) C(2) Fe(1) C(7) 43.4(5) . . . yes
C(3) C(2) Fe(1) C(8) 69.4(2) . . . yes
C(3) C(2) Fe(1) C(9) 108.8(2) . . . yes
C(3) C(2) Fe(1) C(10) 151.3(1) . . . yes
C(3) C(2) C(1) C(5) 0.0(2) . . . yes
C(3) C(4) Fe(1) C(5) 119.9(2) . . . yes
C(3) C(4) Fe(1) C(6) -168.2(1) . . . yes
C(3) C(4) Fe(1) C(7) -127.8(1) . . . yes
C(3) C(4) Fe(1) C(8) -84.2(2) . . . yes
C(3) C(4) Fe(1) C(9) -48.7(3) . . . yes
C(3) C(4) Fe(1) C(10) 161.1(5) . . . yes
C(4) Fe(1) C(1) C(5) 36.8(1) . . . yes
C(4) Fe(1) C(6) C(7) 69.4(2) . . . yes
C(4) Fe(1) C(6) C(10) -172.6(1) . . . yes
C(4) Fe(1) C(7) C(6) -131.7(1) . . . yes
C(4) Fe(1) C(7) C(8) 108.4(2) . . . yes
C(4) Fe(1) C(8) C(7) -88.8(2) . . . yes
C(4) Fe(1) C(8) C(9) 151.7(2) . . . yes
C(4) Fe(1) C(9) C(8) -53.4(3) . . . yes
C(4) Fe(1) C(9) C(10) -172.7(2) . . . yes
C(4) Fe(1) C(10) C(6) 35.9(6) . . . yes
C(4) Fe(1) C(10) C(9) 156.1(6) . . . yes
C(4) C(3) Fe(1) C(5) -37.2(1) . . . yes
C(4) C(3) Fe(1) C(6) 48.8(5) . . . yes
C(4) C(3) Fe(1) C(7) 72.7(2) . . . yes
C(4) C(3) Fe(1) C(8) 111.5(2) . . . yes
C(4) C(3) Fe(1) C(9) 154.0(1) . . . yes
C(4) C(3) Fe(1) C(10) -174.1(2) . . . yes
C(4) C(5) Fe(1) C(6) -130.1(2) . . . yes
C(4) C(5) Fe(1) C(7) -85.6(2) . . . yes
C(4) C(5) Fe(1) C(8) -47.1(3) . . . yes
C(4) C(5) Fe(1) C(9) 145.5(5) . . . yes
C(4) C(5) Fe(1) C(10) -171.5(2) . . . yes
C(5) Fe(1) C(6) C(7) 110.5(1) . . . yes
C(5) Fe(1) C(6) C(10) -131.5(1) . . . yes
C(5) Fe(1) C(7) C(6) -88.7(1) . . . yes
C(5) Fe(1) C(7) C(8) 151.4(1) . . . yes
C(5) Fe(1) C(8) C(7) -56.9(2) . . . yes
C(5) Fe(1) C(8) C(9) -176.4(2) . . . yes
C(5) Fe(1) C(9) C(8) 170.4(5) . . . yes
C(5) Fe(1) C(9) C(10) 51.1(6) . . . yes
C(5) Fe(1) C(10) C(6) 71.0(2) . . . yes
C(5) Fe(1) C(10) C(9) -168.7(1) . . . yes
C(5) C(1) Fe(1) C(6) -89.4(1) . . . yes
C(5) C(1) Fe(1) C(7) -53.8(2) . . . yes
C(5) C(1) Fe(1) C(8) 151.5(4) . . . yes
C(5) C(1) Fe(1) C(9) -174.2(1) . . . yes
C(5) C(1) Fe(1) C(10) -133.3(1) . . . yes
C(5) C(1) P(1) C(6) 9.7(2) . . 7_655 yes
C(5) C(4) Fe(1) C(6) 71.9(2) . . . yes
C(5) C(4) Fe(1) C(7) 112.4(1) . . . yes
C(5) C(4) Fe(1) C(8) 155.9(1) . . . yes
C(5) C(4) Fe(1) C(9) -168.5(2) . . . yes
C(5) C(4) Fe(1) C(10) 41.2(7) . . . yes
C(6) Fe(1) C(7) C(8) -119.9(2) . . . yes
C(6) Fe(1) C(8) C(7) 37.6(1) . . . yes
C(6) Fe(1) C(8) C(9) -81.9(1) . . . yes
C(6) Fe(1) C(9) C(8) 81.9(1) . . . yes
C(6) Fe(1) C(9) C(10) -37.4(1) . . . yes
C(6) Fe(1) C(10) C(9) 120.2(2) . . . yes
C(6) P(1) N(1) C(11) -123.0(2) 7_655 7_655 7_655 yes
C(6) P(1) N(1) C(13) 46.8(2) 7_655 7_655 7_655 yes
C(6) C(7) Fe(1) C(8) 119.9(2) . . . yes
C(6) C(7) Fe(1) C(9) 82.4(1) . . . yes
C(6) C(7) Fe(1) C(10) 38.5(1) . . . yes
C(6) C(7) C(8) C(9) -0.5(3) . . . yes
C(6) C(10) Fe(1) C(7) -38.6(1) . . . yes
C(6) C(10) Fe(1) C(8) -82.6(1) . . . yes
C(6) C(10) Fe(1) C(9) -120.2(2) . . . yes
C(6) C(10) C(9) C(8) -0.1(2) . . . yes
C(7) Fe(1) C(6) C(10) 118.0(2) . . . yes
C(7) Fe(1) C(8) C(9) -119.5(2) . . . yes
C(7) Fe(1) C(9) C(8) 37.6(1) . . . yes
C(7) Fe(1) C(9) C(10) -81.6(1) . . . yes
C(7) Fe(1) C(10) C(9) 81.6(2) . . . yes
C(7) C(6) Fe(1) C(8) -37.3(1) . . . yes
C(7) C(6) Fe(1) C(9) -80.9(2) . . . yes
C(7) C(6) Fe(1) C(10) -118.0(2) . . . yes
C(7) C(6) C(10) C(9) -0.2(2) . . . yes
C(7) C(8) Fe(1) C(9) 119.5(2) . . . yes
C(7) C(8) Fe(1) C(10) 81.8(2) . . . yes
C(7) C(8) C(9) C(10) 0.4(2) . . . yes
C(8) Fe(1) C(6) C(10) 80.7(1) . . . yes
C(8) Fe(1) C(9) C(10) -119.3(2) . . . yes
C(8) Fe(1) C(10) C(9) 37.7(2) . . . yes
C(8) C(7) Fe(1) C(9) -37.5(2) . . . yes
C(8) C(7) Fe(1) C(10) -81.3(2) . . . yes
C(8) C(7) C(6) C(10) 0.5(2) . . . yes
C(8) C(9) Fe(1) C(10) 119.3(2) . . . yes
C(9) Fe(1) C(6) C(10) 37.1(1) . . . yes
C(9) C(8) Fe(1) C(10) -37.7(1) . . . yes
C(11) N(1) C(13) C(14) 81.7(3) . . . yes
C(12) C(11) N(1) C(13) 86.7(4) . . . yes
C(12) C(11) N(1) C(13) 86.7(4) . . . yes
